data_7241911
loop_
_publ_author_name
'Socha, Pawe\/l'
'Prus, Bernadeta'
'Dobrzycki, \/Lukasz'
'Boese, Roland'
'Cyra\'nski, Micha\/l K.'

_publ_section_title
;
 Intermolecular interactions in hydrates of 4-methylpiperidine and
 4-chloropiperidine -- a structural and computational study
;
_journal_issue 5
_journal_name_full CrystEngComm
_journal_page_first 1251
_journal_page_last 1262
_journal_paper_doi 10.1039/D0CE01585G
_journal_volume 23
_journal_year 2021
_chemical_formula_sum 'C5 H16 Cl N O3'
_chemical_formula_weight 173.64
_chemical_melting_point 263
_chemical_name_common 4-Chloropiperidine_trihydrate
_space_group_crystal_system monoclinic
_space_group_IT_number 14
_space_group_name_Hall '-P 2ybc'
_space_group_name_H-M_alt 'P 1 21/c 1'
_atom_sites_solution_hydrogens mixed
_audit_update_record
;
2020-09-02 deposited with the CCDC.	2020-12-18 downloaded from the CCDC.
;
_cell_angle_alpha 90
_cell_angle_beta 94.551(5)
_cell_angle_gamma 90
_cell_formula_units_Z 4
_cell_length_a 12.5492(19)
_cell_length_b 6.2375(7)
_cell_length_c 12.3157(18)
_cell_measurement_reflns_used 1801
_cell_measurement_temperature 210.(2)
_cell_measurement_theta_max 23.3075
_cell_measurement_theta_min 3.2571
_cell_volume 961.0(2)
_computing_cell_refinement 'SAINT V8.37A (Bruker AXS Inc., 2015)'
_computing_data_collection 'APEX3 V2017 (Bruker AXS Inc., 2017)'
_computing_data_reduction 'SAINT V8.37A (Bruker AXS Inc., 2015)'
_computing_molecular_graphics 'shelXle (C.B. Huebschle, rev 833)'
_computing_publication_material 'APEX3 V2017 (Bruker AXS Inc., 2017)'
_computing_structure_refinement 'SHELXL-2014/7 (Sheldrick, 2014)'
_computing_structure_solution 'SHELXT (Sheldrick, 2015)'
_diffrn_ambient_temperature 210.(2)
_diffrn_detector_area_resol_mean 7.3910
_diffrn_measured_fraction_theta_full 0.990
_diffrn_measured_fraction_theta_max 0.990
_diffrn_measurement_device_type 'Bruker D8 VENTURE'
_diffrn_measurement_method 'phi scans'
_diffrn_radiation_monochromator TRIUMPH
_diffrn_radiation_type MoK\a
_diffrn_radiation_wavelength 0.71073
_diffrn_reflns_av_R_equivalents 0.0906
_diffrn_reflns_av_unetI/netI 0.0666
_diffrn_reflns_limit_h_max 14
_diffrn_reflns_limit_h_min -14
_diffrn_reflns_limit_k_max 7
_diffrn_reflns_limit_k_min -7
_diffrn_reflns_limit_l_max 14
_diffrn_reflns_limit_l_min -14
_diffrn_reflns_number 9733
_diffrn_reflns_theta_full 25.05
_diffrn_reflns_theta_max 25.05
_diffrn_reflns_theta_min 3.26
_diffrn_source 'fine focus sealed tube'
_exptl_absorpt_coefficient_mu 0.359
_exptl_absorpt_correction_T_max 0.7452
_exptl_absorpt_correction_T_min 0.6084
_exptl_absorpt_correction_type multi-scan
_exptl_absorpt_process_details
;
SADABS-2016/2 - Bruker AXS area detector scaling and absorption correction
;
_exptl_crystal_colour 'clear colourless'
_exptl_crystal_density_diffrn 1.200
_exptl_crystal_density_method 'not measured'
_exptl_crystal_description cylindrical
_exptl_crystal_F_000 376
_exptl_crystal_size_max 0.500
_exptl_crystal_size_mid 0.300
_exptl_crystal_size_min 0.300
_refine_diff_density_max 0.212
_refine_diff_density_min -0.218
_refine_ls_extinction_method none
_refine_ls_goodness_of_fit_ref 1.065
_refine_ls_hydrogen_treatment mixed
_refine_ls_matrix_type full
_refine_ls_number_parameters 112
_refine_ls_number_reflns 1687
_refine_ls_number_restraints 6
_refine_ls_restrained_S_all 1.064
_refine_ls_R_factor_all 0.1132
_refine_ls_R_factor_gt 0.0554
_refine_ls_shift/su_max 0.000
_refine_ls_shift/su_mean 0.000
_refine_ls_structure_factor_coef Fsqd
_refine_ls_weighting_details 'w=1/[\s^2^(Fo^2^)+(0.0393P)^2^+0.6338P] where P=(Fo^2^+2Fc^2^)/3'
_refine_ls_weighting_scheme calc
_refine_ls_wR_factor_gt 0.1062
_refine_ls_wR_factor_ref 0.1281
_reflns_number_gt 1013
_reflns_number_total 1687
_reflns_threshold_expression 'I > 2\s(I)'
_cod_data_source_file d0ce01585g2.cif
_cod_data_source_block 4-Chloropiperidine_trihydrate_210K
_cod_depositor_comments
;
The following automatic conversions were performed:

data item '_exptl_absorpt_correction_type' value 'Multi-Scan' was
changed to 'multi-scan' in accordance with the
/home/data/users/saulius/crontab/automatic-downloads/rss-feeds/RSC/lib/dictionaries/cif_core.dic
dictionary named 'cif_core.dic' version 2.4.2 last updated on
2011-04-26.

Automatic conversion script
Id: cif_fix_values 7556 2019-12-06 15:28:31Z antanas 

 Adding full bibliography for 7241907--7241914.cif.
;
_cod_database_code 7241911

loop_
_space_group_symop_operation_xyz
'x, y, z'
'-x, y+1/2, -z+1/2'
'-x, -y, -z'
'x, -y-1/2, z-1/2'

loop_
_atom_site_type_symbol
_atom_site_label
_atom_site_fract_x
_atom_site_fract_y
_atom_site_fract_z
_atom_site_U_iso_or_equiv
_atom_site_adp_type
_atom_site_calc_flag
_atom_site_refinement_flags_adp
_atom_site_refinement_flags_occupancy
_atom_site_refinement_flags_posn
_atom_site_occupancy
_atom_site_disorder_assembly
_atom_site_disorder_group
Cl Cl1 0.91996(8) 0.82805(16) 0.56013(9) 0.0578(3) Uani d . . . 1 . .
N N1 0.7808(3) 0.2256(5) 0.7077(3) 0.0485(9) Uani d . . . 1 . .
H H1N1 0.836(3) 0.161(7) 0.704(4) 0.073 Uiso d U . . 1 . .
C C2 0.8009(3) 0.4122(6) 0.7777(3) 0.0557(11) Uani d . . . 1 . .
H H2A 0.8337 0.3643 0.8484 0.067 Uiso calc U . R 1 . .
H H2B 0.7325 0.4798 0.7901 0.067 Uiso calc U . R 1 . .
C C3 0.8734(3) 0.5786(6) 0.7308(3) 0.0505(10) Uani d . . . 1 . .
H H3A 0.8783 0.7053 0.778 0.061 Uiso calc U . R 1 . .
H H3B 0.9454 0.5192 0.7279 0.061 Uiso calc U . R 1 . .
C C4 0.8295(3) 0.6413(5) 0.6186(3) 0.0370(8) Uani d . . . 1 . .
H H4 0.76 0.714 0.6242 0.044 Uiso calc U . R 1 . .
C C5 0.8118(3) 0.4506(6) 0.5459(3) 0.0461(10) Uani d . . . 1 . .
H H5A 0.8804 0.383 0.5342 0.055 Uiso calc U . R 1 . .
H H5B 0.7782 0.4956 0.4749 0.055 Uiso calc U . R 1 . .
C C6 0.7397(3) 0.2910(6) 0.5987(3) 0.0516(10) Uani d . . . 1 . .
H H6A 0.6689 0.3557 0.6028 0.062 Uiso calc U . R 1 . .
H H6B 0.731 0.1635 0.5524 0.062 Uiso calc U . R 1 . .
O O1 0.6246(2) -0.0173(4) 0.7930(2) 0.0501(7) Uani d . . D 1 . .
H H1O1 0.679(2) 0.050(6) 0.764(3) 0.075 Uiso d U . D 1 . .
H H2O1 0.583(3) -0.078(7) 0.740(3) 0.075 Uiso d U . D 1 . .
O O2 0.4924(2) -0.1889(4) 0.6269(2) 0.0542(7) Uani d . . D 1 . .
H H1O2 0.452(3) -0.294(5) 0.649(3) 0.081 Uiso d U . D 1 . .
H H2O2 0.528(3) -0.223(7) 0.571(3) 0.081 Uiso d U . D 1 . .
O O3 0.6135(2) -0.1748(5) 0.4535(2) 0.0596(8) Uani d . . D 1 . .
H H1O3 0.577(3) -0.071(6) 0.422(3) 0.089 Uiso d U . D 1 . .
H H2O3 0.614(4) -0.278(5) 0.404(3) 0.089 Uiso d U . D 1 . .

loop_
_atom_site_aniso_label
_atom_site_aniso_U_11
_atom_site_aniso_U_22
_atom_site_aniso_U_33
_atom_site_aniso_U_12
_atom_site_aniso_U_13
_atom_site_aniso_U_23
Cl1 0.0643(7) 0.0452(5) 0.0663(7) -0.0050(5) 0.0197(5) 0.0116(5)
N1 0.055(2) 0.0392(18) 0.052(2) -0.0034(15) 0.0050(18) 0.0039(15)
C2 0.074(3) 0.055(2) 0.038(2) -0.017(2) 0.005(2) 0.0022(19)
C3 0.067(3) 0.046(2) 0.037(2) -0.0165(19) -0.004(2) -0.0008(17)
C4 0.037(2) 0.0303(18) 0.044(2) 0.0009(15) 0.0075(16) 0.0025(16)
C5 0.058(3) 0.044(2) 0.036(2) 0.0029(18) 0.0018(19) -0.0039(17)
C6 0.056(3) 0.040(2) 0.058(3) -0.0043(17) -0.006(2) -0.0096(19)
O1 0.062(2) 0.0421(15) 0.0465(17) -0.0120(13) 0.0053(14) 0.0026(12)
O2 0.070(2) 0.0460(16) 0.0487(17) -0.0026(14) 0.0157(14) -0.0020(13)
O3 0.073(2) 0.0549(18) 0.0511(18) 0.0145(15) 0.0034(15) -0.0072(14)

loop_
_atom_type_symbol
_atom_type_description
_atom_type_scat_dispersion_real
_atom_type_scat_dispersion_imag
_atom_type_scat_source
C C 0.0033 0.0016 'International Tables Vol C Tables 4.2.6.8 and 6.1.1.4'
H H 0.0000 0.0000 'International Tables Vol C Tables 4.2.6.8 and 6.1.1.4'
Cl Cl 0.1484 0.1585 'International Tables Vol C Tables 4.2.6.8 and 6.1.1.4'
N N 0.0061 0.0033 'International Tables Vol C Tables 4.2.6.8 and 6.1.1.4'
O O 0.0106 0.0060 'International Tables Vol C Tables 4.2.6.8 and 6.1.1.4'

loop_
_geom_angle_atom_site_label_1
_geom_angle_atom_site_label_2
_geom_angle_atom_site_label_3
_geom_angle_site_symmetry_1
_geom_angle_site_symmetry_3
_geom_angle
_geom_angle_publ_flag
C6 N1 C2 . . 110.7(3) ?
C6 N1 H1N1 . . 109.(3) ?
C2 N1 H1N1 . . 109.(3) ?
N1 C2 C3 . . 113.6(3) ?
N1 C2 H2A . . 108.8 ?
C3 C2 H2A . . 108.8 ?
N1 C2 H2B . . 108.8 ?
C3 C2 H2B . . 108.8 ?
H2A C2 H2B . . 107.7 ?
C4 C3 C2 . . 109.9(3) ?
C4 C3 H3A . . 109.7 ?
C2 C3 H3A . . 109.7 ?
C4 C3 H3B . . 109.7 ?
C2 C3 H3B . . 109.7 ?
H3A C3 H3B . . 108.2 ?
C5 C4 C3 . . 111.8(3) ?
C5 C4 Cl1 . . 110.0(2) ?
C3 C4 Cl1 . . 109.7(2) ?
C5 C4 H4 . . 108.4 ?
C3 C4 H4 . . 108.4 ?
Cl1 C4 H4 . . 108.4 ?
C4 C5 C6 . . 109.2(3) ?
C4 C5 H5A . . 109.8 ?
C6 C5 H5A . . 109.8 ?
C4 C5 H5B . . 109.8 ?
C6 C5 H5B . . 109.8 ?
H5A C5 H5B . . 108.3 ?
N1 C6 C5 . . 113.4(3) ?
N1 C6 H6A . . 108.9 ?
C5 C6 H6A . . 108.9 ?
N1 C6 H6B . . 108.9 ?
C5 C6 H6B . . 108.9 ?
H6A C6 H6B . . 107.7 ?
H1O1 O1 H2O1 . . 109.(4) ?
H1O2 O2 H2O2 . . 114.(4) ?
H1O3 O3 H2O3 . . 105.(4) ?

loop_
_geom_bond_atom_site_label_1
_geom_bond_atom_site_label_2
_geom_bond_site_symmetry_2
_geom_bond_distance
_geom_bond_publ_flag
Cl1 C4 . 1.815(3) ?
N1 C6 . 1.457(5) ?
N1 C2 . 1.459(5) ?
N1 H1N1 . 0.81(4) ?
C2 C3 . 1.523(5) ?
C2 H2A . 0.98 ?
C2 H2B . 0.98 ?
C3 C4 . 1.499(5) ?
C3 H3A . 0.98 ?
C3 H3B . 0.98 ?
C4 C5 . 1.495(4) ?
C4 H4 . 0.99 ?
C5 C6 . 1.525(5) ?
C5 H5A . 0.98 ?
C5 H5B . 0.98 ?
C6 H6A . 0.98 ?
C6 H6B . 0.98 ?
O1 H1O1 . 0.896(19) ?
O1 H2O1 . 0.883(19) ?
O2 H1O2 . 0.881(19) ?
O2 H2O2 . 0.876(19) ?
O3 H1O3 . 0.872(19) ?
O3 H2O3 . 0.884(19) ?

loop_
_geom_hbond_atom_site_label_D
_geom_hbond_atom_site_label_H
_geom_hbond_atom_site_label_A
_geom_hbond_site_symmetry_A
_geom_hbond_distance_DH
_geom_hbond_distance_HA
_geom_hbond_distance_DA
_geom_hbond_angle_DHA
_geom_hbond_publ_flag
N1 H1N1 Cl1 1_545 0.81(4) 2.97(4) 3.606(3) 137.(4) ?
O1 H1O1 N1 . 0.896(19) 1.86(2) 2.751(4) 172.(4) ?
O1 H2O1 O2 . 0.883(19) 1.86(2) 2.747(4) 176.(4) ?
O2 H1O2 O1 2_646 0.881(19) 1.87(2) 2.748(4) 175.(4) ?
O2 H2O2 O3 . 0.876(19) 1.89(3) 2.719(4) 156.(4) ?
O3 H1O3 O2 3_656 0.872(19) 1.91(2) 2.772(4) 169.(5) ?
O3 H2O3 O1 4 0.884(19) 1.89(2) 2.767(4) 175.(4) ?

loop_
_geom_torsion_atom_site_label_1
_geom_torsion_atom_site_label_2
_geom_torsion_atom_site_label_3
_geom_torsion_atom_site_label_4
_geom_torsion_site_symmetry_1
_geom_torsion_site_symmetry_2
_geom_torsion_site_symmetry_3
_geom_torsion_site_symmetry_4
_geom_torsion
_geom_torsion_publ_flag
C6 N1 C2 C3 . . . . -54.1(5) ?
N1 C2 C3 C4 . . . . 54.0(5) ?
C2 C3 C4 C5 . . . . -54.6(4) ?
C2 C3 C4 Cl1 . . . . -176.8(3) ?
C3 C4 C5 C6 . . . . 55.3(4) ?
Cl1 C4 C5 C6 . . . . 177.5(3) ?
C2 N1 C6 C5 . . . . 55.2(4) ?
C4 C5 C6 N1 . . . . -56.0(4) ?
